data_4126826
loop_
_publ_author_name
'Kiernicki, John J.'
'Zeller, Matthias'
'Szymczak, Nathaniel K.'

_publ_section_title
;
 Hydrazine Capture and N-N Bond Cleavage at Iron Enabled by Flexible
 Appended Lewis Acids.
;
_journal_name_full 'Journal of the American Chemical Society'
_journal_paper_doi 10.1021/jacs.7b11465
_journal_year 2017
_chemical_formula_sum 'C41 H69 B2 Fe N9 O6'
_chemical_formula_weight 861.52
_space_group_crystal_system monoclinic
_space_group_IT_number 13
_space_group_name_Hall '-P 2yac'
_space_group_name_H-M_alt 'P 1 2/n 1'
_symmetry_space_group_name_Hall '-P 2yac'
_symmetry_space_group_name_H-M 'P 1 2/n 1'
_atom_sites_solution_hydrogens geom
_atom_sites_solution_primary direct
_atom_sites_solution_secondary difmap
_audit_creation_method SHELXL-2016/6
_cell_angle_alpha 90
_cell_angle_beta 97.474(3)
_cell_angle_gamma 90
_cell_formula_units_Z 4
_cell_length_a 23.0277(10)
_cell_length_b 7.3247(4)
_cell_length_c 30.5183(17)
_cell_measurement_reflns_used 1304
_cell_measurement_temperature 150(2)
_cell_measurement_theta_max 69.9083
_cell_measurement_theta_min 26.5052
_cell_volume 5103.8(5)
_computing_cell_refinement 'SAINT V8.37A (Bruker, 2016)'
_computing_data_collection 'Apex3 v2016.9-0 (Bruker, 2016)'
_computing_data_reduction 'SAINT V8.37A (Bruker, 2016)'
_computing_structure_refinement
;  
SHELXL-2016/6 (Sheldrick, 2015, 2016), 
SHELXLE Rev714 (H\"ubschle et al., 2011)
;
_computing_structure_solution 'SHELXS-97 (Sheldrick, 2008)'
_diffrn_ambient_temperature 150(2)
_diffrn_measured_fraction_theta_full 0.963
_diffrn_measured_fraction_theta_max 0.960
_diffrn_measurement_device_type 'Bruker AXS D8 Quest CMOS diffractometer'
_diffrn_measurement_method 'omega and phi scans'
_diffrn_radiation_monochromator 'laterally graded multilayer (Goebel) mirror'
_diffrn_radiation_type CuK\a
_diffrn_radiation_wavelength 1.54178
_diffrn_reflns_av_R_equivalents 0.1495
_diffrn_reflns_av_unetI/netI 0.1619
_diffrn_reflns_Laue_measured_fraction_full 0.963
_diffrn_reflns_Laue_measured_fraction_max 0.960
_diffrn_reflns_limit_h_max 28
_diffrn_reflns_limit_h_min -26
_diffrn_reflns_limit_k_max 8
_diffrn_reflns_limit_k_min -8
_diffrn_reflns_limit_l_max 37
_diffrn_reflns_limit_l_min -37
_diffrn_reflns_number 29255
_diffrn_reflns_point_group_measured_fraction_full 0.963
_diffrn_reflns_point_group_measured_fraction_max 0.960
_diffrn_reflns_theta_full 67.679
_diffrn_reflns_theta_max 70.500
_diffrn_reflns_theta_min 6.041
_diffrn_source 'I-mu-S microsource X-ray tube'
_exptl_absorpt_coefficient_mu 2.758
_exptl_absorpt_correction_T_max 0.3220
_exptl_absorpt_correction_T_min 0.1663
_exptl_absorpt_correction_type multi-scan
_exptl_absorpt_process_details
;
 SADABS 2016/2: Krause, L., Herbst-Irmer, R., Sheldrick G.M. & Stalke D.,
 J. Appl. Cryst. 48 (2015) 3-10
;
_exptl_crystal_colour yellow
_exptl_crystal_density_diffrn 1.121
_exptl_crystal_description needle
_exptl_crystal_F_000 1848
_exptl_crystal_size_max 0.500
_exptl_crystal_size_mid 0.070
_exptl_crystal_size_min 0.040
_refine_diff_density_max 0.436
_refine_diff_density_min -0.488
_refine_diff_density_rms 0.058
_refine_ls_extinction_coef 0.0032(7)
_refine_ls_extinction_expression Fc^*^=kFc[1+0.001xFc^2^\l^3^/sin(2\q)]^-1/4^
_refine_ls_extinction_method 'SHELXL-2016/6 (Sheldrick 2016)'
_refine_ls_goodness_of_fit_ref 1.024
_refine_ls_hydrogen_treatment constr
_refine_ls_matrix_type full
_refine_ls_number_parameters 650
_refine_ls_number_reflns 9375
_refine_ls_number_restraints 521
_refine_ls_restrained_S_all 1.033
_refine_ls_R_factor_all 0.1282
_refine_ls_R_factor_gt 0.0877
_refine_ls_shift/su_max 0.001
_refine_ls_shift/su_mean 0.000
_refine_ls_structure_factor_coef Fsqd
_refine_ls_weighting_details 'w=1/[\s^2^(Fo^2^)+(0.0977P)^2^] where P=(Fo^2^+2Fc^2^)/3'
_refine_ls_weighting_scheme calc
_refine_ls_wR_factor_gt 0.2017
_refine_ls_wR_factor_ref 0.2187
_reflns_Friedel_coverage 0.000
_reflns_number_gt 5870
_reflns_number_total 9375
_reflns_threshold_expression 'I > 2\s(I)'
_cod_data_source_file 5-ONO2.cif
_cod_data_source_block jk1285b_0m_sq
_cod_database_code 4126826
_shelx_shelxl_version_number 2016/6
_shelx_space_group_comment
;
The symmetry employed for this shelxl refinement is uniquely defined
by the following loop, which should always be used as a source of
symmetry information in preference to the above space-group names.
They are only intended as comments.
;
_shelx_estimated_absorpt_t_min 0.339
_shelx_estimated_absorpt_t_max 0.898

loop_
_space_group_symop_operation_xyz
'x, y, z'
'-x+1/2, y, -z+1/2'
'-x, -y, -z'
'x-1/2, -y, z-1/2'

loop_
_atom_site_label
_atom_site_type_symbol
_atom_site_fract_x
_atom_site_fract_y
_atom_site_fract_z
_atom_site_U_iso_or_equiv
_atom_site_adp_type
_atom_site_occupancy
_atom_site_site_symmetry_order
_atom_site_calc_flag
_atom_site_refinement_flags_posn
_atom_site_refinement_flags_adp
_atom_site_refinement_flags_occupancy
_atom_site_disorder_assembly
_atom_site_disorder_group
C1 C 0.46194(16) 0.1816(4) 0.03720(13) 0.0367(9) Uani 1 1 d . . . . .
C2 C 0.52266(15) 0.1680(5) 0.03999(15) 0.0388(10) Uani 1 1 d . . . . .
H2 H 0.544984 0.116857 0.065408 0.047 Uiso 1 1 calc R U . . .
C3 C 0.54922(16) 0.2292(5) 0.00574(16) 0.0433(11) Uani 1 1 d . . . . .
H3 H 0.590613 0.221650 0.007241 0.052 Uiso 1 1 calc R U . . .
C4 C 0.51617(16) 0.3039(5) -0.03206(15) 0.0404(9) Uani 1 1 d . . . . .
H4 H 0.534361 0.346601 -0.056328 0.048 Uiso 1 1 calc R U . . .
C5 C 0.45613(15) 0.3126(4) -0.03242(13) 0.0348(9) Uani 1 1 d . . . . .
C6 C 0.42656(16) 0.1217(5) 0.07119(14) 0.0394(9) Uani 1 1 d . . . . .
C7 C 0.4415(2) 0.0324(6) 0.11165(15) 0.0556(12) Uani 1 1 d . . . . .
H7 H 0.479825 0.001089 0.124940 0.067 Uiso 1 1 calc R U . . .
C8 C 0.3905(2) -0.0008(6) 0.12820(16) 0.0542(12) Uani 1 1 d . . . . .
C9 C 0.3825(2) -0.1034(9) 0.16998(19) 0.0795(17) Uani 1 1 d . . . . .
C10 C 0.4427(3) -0.1371(13) 0.1958(2) 0.131(3) Uani 1 1 d . . . . .
H10A H 0.467687 -0.198929 0.176830 0.197 Uiso 1 1 calc R U . . .
H10B H 0.438648 -0.213869 0.221571 0.197 Uiso 1 1 calc R U . . .
H10C H 0.460438 -0.020136 0.205765 0.197 Uiso 1 1 calc R U . . .
C11 C 0.3548(3) -0.2884(8) 0.1577(3) 0.096(2) Uani 1 1 d . . . . .
H11A H 0.314760 -0.270629 0.142939 0.143 Uiso 1 1 calc R U . . .
H11B H 0.353768 -0.361270 0.184515 0.143 Uiso 1 1 calc R U . . .
H11C H 0.377951 -0.352310 0.137717 0.143 Uiso 1 1 calc R U . . .
C12 C 0.3450(3) 0.0037(9) 0.2000(2) 0.098(2) Uani 1 1 d . . . . .
H12A H 0.359743 0.128973 0.203842 0.146 Uiso 1 1 calc R U . . .
H12B H 0.347613 -0.056217 0.228955 0.146 Uiso 1 1 calc R U . . .
H12C H 0.304125 0.005821 0.186352 0.146 Uiso 1 1 calc R U . . .
C13 C 0.28397(17) 0.0839(6) 0.09869(15) 0.0490(10) Uani 0.778(5) 1 d D U P A 1
H13A H 0.271310 -0.012323 0.118165 0.059 Uiso 0.778(5) 1 calc R U P A 1
H13B H 0.264207 0.060892 0.068412 0.059 Uiso 0.778(5) 1 calc R U P A 1
C14 C 0.2640(4) 0.2707(9) 0.1144(3) 0.0592(17) Uani 0.778(5) 1 d D U P A 1
H14A H 0.279983 0.286911 0.145872 0.071 Uiso 0.778(5) 1 calc R U P A 1
H14B H 0.280827 0.367695 0.097323 0.071 Uiso 0.778(5) 1 calc R U P A 1
C15 C 0.1981(3) 0.2952(10) 0.1096(3) 0.0700(18) Uani 0.778(5) 1 d D U P A 1
H15A H 0.181241 0.188070 0.123243 0.084 Uiso 0.778(5) 1 calc R U P A 1
H15B H 0.183151 0.293088 0.077726 0.084 Uiso 0.778(5) 1 calc R U P A 1
B1 B 0.1733(4) 0.4738(13) 0.1303(3) 0.096(2) Uani 0.778(5) 1 d D U P A 1
N8 N 0.1897(3) 0.6456(10) 0.0916(3) 0.112(3) Uani 0.778(5) 1 d D U P A 1
H8A H 0.227018 0.630189 0.085431 0.168 Uiso 0.778(5) 1 calc R U P A 1
H8B H 0.186134 0.758211 0.103584 0.168 Uiso 0.778(5) 1 calc R U P A 1
H8C H 0.164315 0.635435 0.066283 0.168 Uiso 0.778(5) 1 calc R U P A 1
C16 C 0.1983(4) 0.5360(12) 0.1800(3) 0.0967(19) Uani 0.778(5) 1 d D U P A 1
H16 H 0.241858 0.520693 0.184428 0.116 Uiso 0.778(5) 1 calc R U P A 1
C17 C 0.1718(4) 0.4045(14) 0.2107(3) 0.110(2) Uani 0.778(5) 1 d D U P A 1
H17A H 0.187966 0.281466 0.206570 0.132 Uiso 0.778(5) 1 calc R U P A 1
H17B H 0.185295 0.441761 0.241563 0.132 Uiso 0.778(5) 1 calc R U P A 1
C18 C 0.1070(4) 0.3890(15) 0.2057(4) 0.114(2) Uani 0.778(5) 1 d D U P A 1
H18A H 0.091036 0.494846 0.220403 0.136 Uiso 0.778(5) 1 calc R U P A 1
H18B H 0.096401 0.277350 0.221135 0.136 Uiso 0.778(5) 1 calc R U P A 1
C19 C 0.0775(4) 0.3812(13) 0.1572(3) 0.104(2) Uani 0.778(5) 1 d D U P A 1
H19A H 0.078842 0.253397 0.146789 0.124 Uiso 0.778(5) 1 calc R U P A 1
H19B H 0.035701 0.414450 0.156585 0.124 Uiso 0.778(5) 1 calc R U P A 1
C20 C 0.1033(3) 0.5009(11) 0.1251(3) 0.0893(19) Uani 0.778(5) 1 d D U P A 1
H20 H 0.086568 0.464534 0.094443 0.107 Uiso 0.778(5) 1 calc R U P A 1
C21 C 0.0892(4) 0.7023(12) 0.1318(4) 0.104(2) Uani 0.778(5) 1 d D U P A 1
H21A H 0.046713 0.713636 0.133430 0.125 Uiso 0.778(5) 1 calc R U P A 1
H21B H 0.097759 0.771339 0.105475 0.125 Uiso 0.778(5) 1 calc R U P A 1
C22 C 0.1228(4) 0.7918(12) 0.1732(4) 0.117(3) Uani 0.778(5) 1 d D U P A 1
H22A H 0.122262 0.925513 0.168490 0.141 Uiso 0.778(5) 1 calc R U P A 1
H22B H 0.100777 0.767222 0.198370 0.141 Uiso 0.778(5) 1 calc R U P A 1
C23 C 0.1839(4) 0.7367(11) 0.1865(4) 0.102(2) Uani 0.778(5) 1 d D U P A 1
H23A H 0.194436 0.766999 0.218143 0.123 Uiso 0.778(5) 1 calc R U P A 1
H23B H 0.209171 0.811291 0.169617 0.123 Uiso 0.778(5) 1 calc R U P A 1
C13B C 0.28397(17) 0.0839(6) 0.09869(15) 0.0490(10) Uani 0.222(5) 1 d D U P A 2
H13C H 0.270151 -0.027508 0.112512 0.059 Uiso 0.222(5) 1 calc R U P A 2
H13D H 0.264884 0.087440 0.067704 0.059 Uiso 0.222(5) 1 calc R U P A 2
C14B C 0.2639(11) 0.251(3) 0.1231(11) 0.061(3) Uani 0.222(5) 1 d D U P A 2
H14C H 0.273102 0.365554 0.108081 0.074 Uiso 0.222(5) 1 calc R U P A 2
H14D H 0.283270 0.254601 0.153997 0.074 Uiso 0.222(5) 1 calc R U P A 2
C15B C 0.1972(10) 0.227(3) 0.1216(10) 0.076(3) Uani 0.222(5) 1 d D U P A 2
H15C H 0.189509 0.131439 0.142930 0.091 Uiso 0.222(5) 1 calc R U P A 2
H15D H 0.180707 0.185438 0.091712 0.091 Uiso 0.222(5) 1 calc R U P A 2
B1B B 0.1652(9) 0.408(3) 0.1327(7) 0.091(2) Uani 0.222(5) 1 d D U P A 2
N8B N 0.1582(11) 0.484(4) 0.0765(7) 0.118(5) Uani 0.222(5) 1 d D U P A 2
H8D H 0.139637 0.593999 0.074157 0.177 Uiso 0.222(5) 1 calc R U P A 2
H8E H 0.194395 0.495645 0.067892 0.177 Uiso 0.222(5) 1 calc R U P A 2
H8F H 0.136968 0.401233 0.058845 0.177 Uiso 0.222(5) 1 calc R U P A 2
C16B C 0.1950(10) 0.570(3) 0.1635(8) 0.097(3) Uani 0.222(5) 1 d D U P A 2
H16B H 0.236314 0.587596 0.157565 0.117 Uiso 0.222(5) 1 calc R U P A 2
C17B C 0.1949(11) 0.510(5) 0.2114(8) 0.105(3) Uani 0.222(5) 1 d D U P A 2
H17C H 0.221447 0.404339 0.217146 0.127 Uiso 0.222(5) 1 calc R U P A 2
H17D H 0.210947 0.610847 0.231008 0.127 Uiso 0.222(5) 1 calc R U P A 2
C18B C 0.1363(14) 0.460(5) 0.2231(9) 0.110(3) Uani 0.222(5) 1 d D U P A 2
H18C H 0.114203 0.573107 0.226879 0.133 Uiso 0.222(5) 1 calc R U P A 2
H18D H 0.141900 0.395957 0.251922 0.133 Uiso 0.222(5) 1 calc R U P A 2
C19B C 0.0990(14) 0.337(4) 0.1895(9) 0.110(3) Uani 0.222(5) 1 d D U P A 2
H19C H 0.112782 0.210178 0.194360 0.132 Uiso 0.222(5) 1 calc R U P A 2
H19D H 0.058087 0.341938 0.196255 0.132 Uiso 0.222(5) 1 calc R U P A 2
C20B C 0.0983(9) 0.381(3) 0.1413(8) 0.102(3) Uani 0.222(5) 1 d D U P A 2
H20B H 0.079575 0.279538 0.122621 0.122 Uiso 0.222(5) 1 calc R U P A 2
C21B C 0.0666(10) 0.560(3) 0.1298(11) 0.105(3) Uani 0.222(5) 1 d D U P A 2
H21C H 0.025920 0.549503 0.136879 0.126 Uiso 0.222(5) 1 calc R U P A 2
H21D H 0.064566 0.581232 0.097639 0.126 Uiso 0.222(5) 1 calc R U P A 2
C22B C 0.0963(11) 0.726(4) 0.1548(15) 0.106(3) Uani 0.222(5) 1 d D U P A 2
H22C H 0.076402 0.837435 0.142058 0.127 Uiso 0.222(5) 1 calc R U P A 2
H22D H 0.088583 0.718148 0.185886 0.127 Uiso 0.222(5) 1 calc R U P A 2
C23B C 0.1611(11) 0.754(3) 0.1553(12) 0.103(3) Uani 0.222(5) 1 d D U P A 2
H23C H 0.175403 0.842043 0.178812 0.123 Uiso 0.222(5) 1 calc R U P A 2
H23D H 0.168646 0.805953 0.126621 0.123 Uiso 0.222(5) 1 calc R U P A 2
C24 C 0.41556(15) 0.3923(4) -0.06813(13) 0.0356(9) Uani 1 1 d . . . . .
C25 C 0.42569(17) 0.4799(5) -0.10691(14) 0.0407(9) Uani 1 1 d . . . . .
H25 H 0.462151 0.494374 -0.117928 0.049 Uiso 1 1 calc R U . . .
C26 C 0.37101(17) 0.5420(5) -0.12615(14) 0.0418(10) Uani 1 1 d . . . . .
C27 C 0.35745(19) 0.6621(6) -0.16655(15) 0.0515(11) Uani 1 1 d . . . . .
C28 C 0.4138(2) 0.6777(7) -0.18877(17) 0.0677(14) Uani 1 1 d . . . . .
H28A H 0.428413 0.555249 -0.194184 0.102 Uiso 1 1 calc R U . . .
H28B H 0.443568 0.745049 -0.169328 0.102 Uiso 1 1 calc R U . . .
H28C H 0.405056 0.742814 -0.216918 0.102 Uiso 1 1 calc R U . . .
C29 C 0.3101(2) 0.5835(7) -0.20105(16) 0.0672(14) Uani 1 1 d . . . . .
H29A H 0.306210 0.660292 -0.227554 0.101 Uiso 1 1 calc R U . . .
H29B H 0.272727 0.580216 -0.188972 0.101 Uiso 1 1 calc R U . . .
H29C H 0.321040 0.459344 -0.208760 0.101 Uiso 1 1 calc R U . . .
C30 C 0.3396(2) 0.8526(6) -0.15145(17) 0.0627(14) Uani 1 1 d . . . . .
H30A H 0.330435 0.931871 -0.177299 0.094 Uiso 1 1 calc R U . . .
H30B H 0.371954 0.905572 -0.131450 0.094 Uiso 1 1 calc R U . . .
H30C H 0.305001 0.841467 -0.136013 0.094 Uiso 1 1 calc R U . . .
C31 C 0.26827(15) 0.4978(5) -0.10423(14) 0.0429(10) Uani 1 1 d D . . . .
H31A H 0.254951 0.602894 -0.123330 0.051 Uiso 1 1 calc R U . . .
H31B H 0.254689 0.517014 -0.075099 0.051 Uiso 1 1 calc R U . . .
C32 C 0.24102(17) 0.3221(5) -0.12499(16) 0.0501(12) Uani 1 1 d D . . . .
H32A H 0.256497 0.298672 -0.153245 0.060 Uiso 1 1 calc R U . . .
H32B H 0.252244 0.218045 -0.104979 0.060 Uiso 1 1 calc R U . . .
C33 C 0.17481(18) 0.3357(6) -0.1334(2) 0.0706(16) Uani 1 1 d D . . . .
H33A H 0.164473 0.426622 -0.157170 0.085 Uiso 1 1 calc R U . . .
H33B H 0.160895 0.384136 -0.106357 0.085 Uiso 1 1 calc R U . . .
B2 B 0.1399(2) 0.1546(7) -0.1469(2) 0.0615(16) Uani 1 1 d D . . . .
N9 N 0.14074(16) 0.0476(6) -0.09740(15) 0.0724(12) Uani 1 1 d D . . . .
H9A H 0.122628 0.119083 -0.078890 0.109 Uiso 1 1 calc R U . . .
H9B H 0.178454 0.027434 -0.085358 0.109 Uiso 1 1 calc R U . . .
H9C H 0.121572 -0.060929 -0.101438 0.109 Uiso 1 1 calc R U . . .
C34 C 0.16637(19) 0.0125(5) -0.17877(17) 0.0571(13) Uani 1 1 d D . . . .
H34 H 0.208690 -0.007657 -0.167706 0.068 Uiso 1 1 calc R U . . .
C35 C 0.1616(2) 0.1036(7) -0.22391(18) 0.0684(14) Uani 1 1 d D . . . .
H35A H 0.187655 0.211629 -0.221546 0.082 Uiso 1 1 calc R U . . .
H35B H 0.176592 0.017355 -0.244775 0.082 Uiso 1 1 calc R U . . .
C36 C 0.1011(3) 0.1641(7) -0.2435(2) 0.089(2) Uani 1 1 d D . . . .
H36A H 0.078434 0.055959 -0.255333 0.107 Uiso 1 1 calc R U . . .
H36B H 0.104554 0.247474 -0.268608 0.107 Uiso 1 1 calc R U . . .
C37 C 0.0670(3) 0.2620(7) -0.2101(3) 0.104(3) Uani 1 1 d D . . . .
H37A H 0.081690 0.388926 -0.206569 0.125 Uiso 1 1 calc R U . . .
H37B H 0.025275 0.268445 -0.222865 0.125 Uiso 1 1 calc R U . . .
C38 C 0.0706(2) 0.1761(7) -0.1647(2) 0.082(2) Uani 1 1 d D . . . .
H38 H 0.052765 0.261858 -0.144732 0.099 Uiso 1 1 calc R U . . .
C39 C 0.0391(2) -0.0082(7) -0.1645(2) 0.0827(19) Uani 1 1 d D . . . .
H39A H -0.001461 0.007620 -0.179227 0.099 Uiso 1 1 calc R U . . .
H39B H 0.036743 -0.042507 -0.133382 0.099 Uiso 1 1 calc R U . . .
C40 C 0.0673(2) -0.1676(7) -0.1870(2) 0.0771(17) Uani 1 1 d D . . . .
H40A H 0.052220 -0.283638 -0.176237 0.093 Uiso 1 1 calc R U . . .
H40B H 0.054607 -0.160770 -0.219184 0.093 Uiso 1 1 calc R U . . .
C41 C 0.1338(2) -0.1730(6) -0.1793(2) 0.0677(14) Uani 1 1 d D . . . .
H41A H 0.147364 -0.250102 -0.202570 0.081 Uiso 1 1 calc R U . . .
H41B H 0.145852 -0.234381 -0.150626 0.081 Uiso 1 1 calc R U . . .
Fe1 Fe 0.33720(2) 0.27651(7) -0.00048(2) 0.0346(2) Uani 1 1 d . . . . .
N1 N 0.42977(13) 0.2534(4) 0.00183(11) 0.0349(7) Uani 1 1 d . . . . .
N2 N 0.36919(13) 0.1445(4) 0.06321(11) 0.0382(8) Uani 1 1 d . . . . .
N3 N 0.34683(14) 0.0696(4) 0.09853(11) 0.0429(8) Uani 1 1 d . . . . .
N4 N 0.35919(12) 0.3968(4) -0.06325(11) 0.0371(8) Uani 1 1 d . . . . .
N5 N 0.33252(13) 0.4898(4) -0.09854(11) 0.0398(8) Uani 1 1 d . . . . .
N6 N 0.28017(16) -0.0096(4) -0.04063(13) 0.0504(10) Uani 1 1 d . . . . .
N7 N 0.30356(16) 0.5862(5) 0.03320(13) 0.0499(9) Uani 1 1 d . . . . .
O1 O 0.33476(13) -0.0183(4) -0.03773(12) 0.0589(9) Uani 1 1 d . . . . .
O2 O 0.25944(12) 0.1259(4) -0.02206(11) 0.0510(8) Uani 1 1 d . . . . .
O3 O 0.24726(14) -0.1186(4) -0.06167(12) 0.0681(10) Uani 1 1 d . . . . .
O4 O 0.35701(13) 0.5553(4) 0.03652(12) 0.0568(8) Uani 1 1 d . . . . .
O5 O 0.27042(12) 0.4643(4) 0.01422(11) 0.0543(8) Uani 1 1 d . . . . .
O6 O 0.28239(16) 0.7226(4) 0.04836(15) 0.0785(12) Uani 1 1 d . . . . .

loop_
_atom_site_aniso_label
_atom_site_aniso_U_11
_atom_site_aniso_U_22
_atom_site_aniso_U_33
_atom_site_aniso_U_23
_atom_site_aniso_U_13
_atom_site_aniso_U_12
C1 0.035(2) 0.0311(18) 0.042(2) -0.0021(15) -0.0021(16) -0.0049(15)
C2 0.027(2) 0.0318(18) 0.054(3) 0.0029(17) -0.0069(17) -0.0046(15)
C3 0.0249(19) 0.0338(19) 0.068(3) -0.0032(19) -0.0063(19) 0.0006(15)
C4 0.033(2) 0.0317(18) 0.056(3) 0.0004(17) 0.0032(17) -0.0046(16)
C5 0.030(2) 0.0298(17) 0.043(2) -0.0078(15) 0.0010(16) 0.0015(15)
C6 0.034(2) 0.042(2) 0.040(2) -0.0036(17) -0.0037(17) -0.0045(17)
C7 0.053(3) 0.063(3) 0.044(3) 0.006(2) -0.017(2) -0.004(2)
C8 0.051(3) 0.066(3) 0.043(3) 0.005(2) -0.004(2) -0.015(2)
C9 0.068(3) 0.116(4) 0.052(3) 0.030(3) -0.003(3) -0.018(3)
C10 0.085(4) 0.224(8) 0.077(5) 0.085(5) -0.020(4) -0.019(5)
C11 0.094(5) 0.097(4) 0.094(5) 0.048(4) 0.005(4) -0.018(3)
C12 0.098(5) 0.148(6) 0.046(3) 0.015(4) 0.008(3) -0.018(4)
C13 0.042(2) 0.058(2) 0.048(2) -0.0052(19) 0.0097(18) -0.0061(18)
C14 0.060(3) 0.066(3) 0.055(4) -0.004(3) 0.019(3) -0.003(3)
C15 0.059(3) 0.085(4) 0.066(4) -0.008(3) 0.010(3) 0.012(3)
B1 0.077(4) 0.118(4) 0.093(4) -0.014(4) 0.015(3) 0.004(3)
N8 0.103(5) 0.126(5) 0.119(6) 0.022(5) 0.055(5) 0.009(4)
C16 0.077(3) 0.125(4) 0.091(4) -0.021(4) 0.020(3) 0.003(3)
C17 0.099(4) 0.138(5) 0.090(5) -0.006(4) -0.003(4) -0.004(4)
C18 0.111(4) 0.137(5) 0.093(5) 0.004(4) 0.015(4) -0.021(4)
C19 0.092(4) 0.123(4) 0.099(5) 0.006(4) 0.022(4) -0.011(4)
C20 0.074(4) 0.108(4) 0.090(4) -0.005(3) 0.023(3) 0.010(3)
C21 0.094(4) 0.116(4) 0.105(5) -0.005(4) 0.020(4) 0.006(4)
C22 0.111(5) 0.123(5) 0.119(5) -0.019(4) 0.020(4) 0.001(4)
C23 0.086(4) 0.124(4) 0.102(5) -0.032(4) 0.029(4) -0.007(4)
C13B 0.042(2) 0.058(2) 0.048(2) -0.0052(19) 0.0097(18) -0.0061(18)
C14B 0.055(5) 0.072(5) 0.059(5) -0.008(5) 0.015(5) 0.000(5)
C15B 0.066(5) 0.091(5) 0.072(5) -0.011(5) 0.015(5) 0.006(5)
B1B 0.077(4) 0.110(5) 0.088(4) -0.011(4) 0.016(4) 0.004(4)
N8B 0.105(9) 0.134(10) 0.119(10) -0.009(9) 0.026(9) 0.000(9)
C16B 0.080(5) 0.120(5) 0.094(5) -0.019(5) 0.022(5) 0.002(5)
C17B 0.092(5) 0.131(5) 0.095(6) -0.015(5) 0.014(5) -0.006(5)
C18B 0.103(6) 0.136(6) 0.092(6) -0.009(6) 0.011(6) -0.013(6)
C19B 0.103(5) 0.133(6) 0.094(6) -0.003(5) 0.012(5) -0.013(5)
C20B 0.091(5) 0.122(5) 0.095(5) -0.005(4) 0.019(4) -0.003(4)
C21B 0.093(5) 0.121(5) 0.104(6) -0.005(5) 0.022(5) 0.004(5)
C22B 0.094(5) 0.119(5) 0.106(6) -0.012(5) 0.021(5) 0.004(5)
C23B 0.088(5) 0.121(5) 0.103(5) -0.019(5) 0.027(5) 0.007(5)
C24 0.030(2) 0.0333(18) 0.043(2) -0.0038(16) 0.0023(16) 0.0014(15)
C25 0.038(2) 0.044(2) 0.039(2) -0.0011(17) 0.0043(17) 0.0010(17)
C26 0.041(2) 0.044(2) 0.038(2) -0.0080(17) -0.0038(18) -0.0038(17)
C27 0.052(3) 0.060(3) 0.039(2) 0.009(2) -0.005(2) -0.003(2)
C28 0.069(3) 0.089(3) 0.045(3) 0.016(2) 0.005(2) -0.007(3)
C29 0.065(3) 0.090(3) 0.042(3) 0.007(2) -0.010(2) -0.008(3)
C30 0.066(3) 0.063(3) 0.053(3) 0.017(2) -0.012(2) 0.003(2)
C31 0.032(2) 0.048(2) 0.045(2) -0.0034(17) -0.0066(18) 0.0044(17)
C32 0.042(2) 0.047(2) 0.057(3) -0.0061(19) -0.013(2) -0.0001(18)
C33 0.042(3) 0.065(3) 0.100(5) -0.024(3) -0.008(3) 0.008(2)
B2 0.042(3) 0.067(3) 0.072(4) -0.014(3) -0.009(3) 0.001(2)
N9 0.047(2) 0.105(3) 0.064(3) -0.017(2) 0.005(2) -0.013(2)
C34 0.050(3) 0.050(2) 0.067(3) -0.003(2) -0.009(2) 0.005(2)
C35 0.072(3) 0.067(3) 0.064(3) -0.005(2) -0.003(3) -0.014(3)
C36 0.096(4) 0.067(3) 0.092(5) 0.013(3) -0.038(4) -0.012(3)
C37 0.083(4) 0.057(3) 0.151(7) -0.011(4) -0.071(5) 0.010(3)
C38 0.045(3) 0.076(3) 0.119(6) -0.041(3) -0.017(3) 0.015(3)
C39 0.048(3) 0.089(4) 0.108(5) -0.028(3) -0.002(3) -0.011(3)
C40 0.068(3) 0.065(3) 0.098(5) -0.010(3) 0.007(3) -0.009(3)
C41 0.075(3) 0.050(3) 0.078(4) -0.006(2) 0.008(3) 0.002(2)
Fe1 0.0273(3) 0.0346(3) 0.0405(4) -0.0036(2) -0.0011(2) 0.0006(2)
N1 0.0340(17) 0.0314(15) 0.0375(17) -0.0036(13) -0.0025(13) 0.0028(12)
N2 0.0356(18) 0.0419(16) 0.0367(18) -0.0030(14) 0.0034(14) -0.0037(14)
N3 0.045(2) 0.0486(18) 0.0340(18) -0.0015(14) 0.0029(14) -0.0097(15)
N4 0.0301(17) 0.0384(16) 0.0399(18) -0.0049(13) -0.0059(13) 0.0029(13)
N5 0.0353(18) 0.0409(17) 0.0402(19) -0.0014(14) -0.0066(15) -0.0017(13)
N6 0.054(2) 0.0380(18) 0.057(2) -0.0051(16) -0.0028(18) -0.0032(16)
N7 0.051(2) 0.0461(19) 0.054(2) -0.0056(17) 0.0136(17) 0.0005(17)
O1 0.0461(18) 0.0621(18) 0.065(2) -0.0005(15) -0.0071(15) 0.0094(14)
O2 0.0471(17) 0.0449(15) 0.059(2) -0.0142(14) 0.0004(14) -0.0058(13)
O3 0.072(2) 0.0539(18) 0.076(3) -0.0212(17) 0.0026(18) -0.0241(16)
O4 0.0449(18) 0.0555(17) 0.071(2) -0.0040(15) 0.0116(15) -0.0024(14)
O5 0.0471(17) 0.0486(15) 0.067(2) -0.0166(14) 0.0055(15) 0.0040(13)
O6 0.081(2) 0.0539(18) 0.102(3) -0.0327(19) 0.017(2) 0.0140(17)

loop_
_atom_type_symbol
_atom_type_description
_atom_type_scat_dispersion_real
_atom_type_scat_dispersion_imag
_atom_type_scat_source
C C 0.0181 0.0091 'International Tables Vol C Tables 4.2.6.8 and 6.1.1.4'
H H 0.0000 0.0000 'International Tables Vol C Tables 4.2.6.8 and 6.1.1.4'
B B 0.0090 0.0039 'International Tables Vol C Tables 4.2.6.8 and 6.1.1.4'
Fe Fe -1.1336 3.1974 'International Tables Vol C Tables 4.2.6.8 and 6.1.1.4'
N N 0.0311 0.0180 'International Tables Vol C Tables 4.2.6.8 and 6.1.1.4'
O O 0.0492 0.0322 'International Tables Vol C Tables 4.2.6.8 and 6.1.1.4'

loop_
_geom_angle_atom_site_label_1
_geom_angle_atom_site_label_2
_geom_angle_atom_site_label_3
_geom_angle
N1 C1 C2 121.6(4)
N1 C1 C6 112.9(3)
C2 C1 C6 125.5(3)
C3 C2 C1 118.7(3)
C3 C2 H2 120.7
C1 C2 H2 120.7
C2 C3 C4 120.7(4)
C2 C3 H3 119.6
C4 C3 H3 119.6
C5 C4 C3 117.3(4)
C5 C4 H4 121.4
C3 C4 H4 121.4
N1 C5 C4 122.0(3)
N1 C5 C24 113.5(3)
C4 C5 C24 124.5(4)
N2 C6 C7 110.3(4)
N2 C6 C1 117.7(3)
C7 C6 C1 131.9(4)
C8 C7 C6 106.6(4)
C8 C7 H7 126.7
C6 C7 H7 126.7
C7 C8 N3 106.5(4)
C7 C8 C9 127.5(4)
N3 C8 C9 125.9(4)
C8 C9 C10 108.3(5)
C8 C9 C11 109.1(5)
C10 C9 C11 107.9(6)
C8 C9 C12 112.7(5)
C10 C9 C12 108.3(6)
C11 C9 C12 110.4(5)
C9 C10 H10A 109.5
C9 C10 H10B 109.5
H10A C10 H10B 109.5
C9 C10 H10C 109.5
H10A C10 H10C 109.5
H10B C10 H10C 109.5
C9 C11 H11A 109.5
C9 C11 H11B 109.5
H11A C11 H11B 109.5
C9 C11 H11C 109.5
H11A C11 H11C 109.5
H11B C11 H11C 109.5
C9 C12 H12A 109.5
C9 C12 H12B 109.5
H12A C12 H12B 109.5
C9 C12 H12C 109.5
H12A C12 H12C 109.5
H12B C12 H12C 109.5
N3 C13 C14 113.8(4)
N3 C13 H13A 108.8
C14 C13 H13A 108.8
N3 C13 H13B 108.8
C14 C13 H13B 108.8
H13A C13 H13B 107.7
C15 C14 C13 114.3(5)
C15 C14 H14A 108.7
C13 C14 H14A 108.7
C15 C14 H14B 108.7
C13 C14 H14B 108.7
H14A C14 H14B 107.6
C14 C15 B1 117.7(6)
C14 C15 H15A 107.9
B1 C15 H15A 107.9
C14 C15 H15B 107.9
B1 C15 H15B 107.9
H15A C15 H15B 107.2
C15 B1 C20 117.9(7)
C15 B1 C16 120.1(7)
C20 B1 C16 106.7(7)
C15 B1 N8 101.5(6)
C20 B1 N8 98.2(6)
C16 B1 N8 109.8(7)
B1 N8 H8A 109.5
B1 N8 H8B 109.5
H8A N8 H8B 109.5
B1 N8 H8C 109.5
H8A N8 H8C 109.5
H8B N8 H8C 109.5
C23 C16 C17 114.7(8)
C23 C16 B1 109.6(7)
C17 C16 B1 106.0(7)
C23 C16 H16 108.8
C17 C16 H16 108.8
B1 C16 H16 108.8
C18 C17 C16 117.6(8)
C18 C17 H17A 107.9
C16 C17 H17A 107.9
C18 C17 H17B 107.9
C16 C17 H17B 107.9
H17A C17 H17B 107.2
C17 C18 C19 114.4(9)
C17 C18 H18A 108.7
C19 C18 H18A 108.7
C17 C18 H18B 108.7
C19 C18 H18B 108.7
H18A C18 H18B 107.6
C20 C19 C18 116.3(8)
C20 C19 H19A 108.2
C18 C19 H19A 108.2
C20 C19 H19B 108.2
C18 C19 H19B 108.2
H19A C19 H19B 107.4
C19 C20 C21 111.6(8)
C19 C20 B1 110.0(7)
C21 C20 B1 109.4(7)
C19 C20 H20 108.6
C21 C20 H20 108.6
B1 C20 H20 108.6
C20 C21 C22 115.3(8)
C20 C21 H21A 108.5
C22 C21 H21A 108.5
C20 C21 H21B 108.5
C22 C21 H21B 108.5
H21A C21 H21B 107.5
C23 C22 C21 118.0(8)
C23 C22 H22A 107.8
C21 C22 H22A 107.8
C23 C22 H22B 107.8
C21 C22 H22B 107.8
H22A C22 H22B 107.1
C22 C23 C16 116.5(7)
C22 C23 H23A 108.2
C16 C23 H23A 108.2
C22 C23 H23B 108.2
C16 C23 H23B 108.2
H23A C23 H23B 107.3
N3 C13B C14B 115.0(10)
N3 C13B H13C 108.5
C14B C13B H13C 108.5
N3 C13B H13D 108.5
C14B C13B H13D 108.5
H13C C13B H13D 107.5
C13B C14B C15B 104.9(15)
C13B C14B H14C 110.8
C15B C14B H14C 110.8
C13B C14B H14D 110.8
C15B C14B H14D 110.8
H14C C14B H14D 108.9
C14B C15B B1B 113.1(14)
C14B C15B H15C 109.0
B1B C15B H15C 109.0
C14B C15B H15D 109.0
B1B C15B H15D 109.0
H15C C15B H15D 107.8
C15B B1B C20B 114.8(15)
C15B B1B C16B 124.8(15)
C20B B1B C16B 109.8(13)
C15B B1B N8B 92.4(14)
C20B B1B N8B 103.1(14)
C16B B1B N8B 107.9(15)
B1B N8B H8D 109.5
B1B N8B H8E 109.5
H8D N8B H8E 109.5
B1B N8B H8F 109.5
H8D N8B H8F 109.5
H8E N8B H8F 109.5
C17B C16B C23B 109.9(18)
C17B C16B B1B 107.0(16)
C23B C16B B1B 112.1(15)
C17B C16B H16B 109.3
C23B C16B H16B 109.3
B1B C16B H16B 109.3
C18B C17B C16B 114.6(18)
C18B C17B H17C 108.6
C16B C17B H17C 108.6
C18B C17B H17D 108.6
C16B C17B H17D 108.6
H17C C17B H17D 107.6
C17B C18B C19B 116(2)
C17B C18B H18C 108.4
C19B C18B H18C 108.4
C17B C18B H18D 108.4
C19B C18B H18D 108.4
H18C C18B H18D 107.4
C20B C19B C18B 117.5(19)
C20B C19B H19C 107.9
C18B C19B H19C 107.9
C20B C19B H19D 107.9
C18B C19B H19D 107.9
H19C C19B H19D 107.2
C19B C20B C21B 110.6(19)
C19B C20B B1B 107.3(17)
C21B C20B B1B 107.4(16)
C19B C20B H20B 110.5
C21B C20B H20B 110.5
B1B C20B H20B 110.5
C20B C21B C22B 113.3(18)
C20B C21B H21C 108.9
C22B C21B H21C 108.9
C20B C21B H21D 108.9
C22B C21B H21D 108.9
H21C C21B H21D 107.7
C23B C22B C21B 119(2)
C23B C22B H22C 107.5
C21B C22B H22C 107.5
C23B C22B H22D 107.5
C21B C22B H22D 107.5
H22C C22B H22D 107.0
C22B C23B C16B 111.1(17)
C22B C23B H23C 109.4
C16B C23B H23C 109.4
C22B C23B H23D 109.4
C16B C23B H23D 109.4
H23C C23B H23D 108.0
N4 C24 C25 111.0(3)
N4 C24 C5 117.8(4)
C25 C24 C5 131.0(4)
C24 C25 C26 105.4(4)
C24 C25 H25 127.3
C26 C25 H25 127.3
N5 C26 C25 105.9(4)
N5 C26 C27 126.0(3)
C25 C26 C27 127.7(4)
C26 C27 C29 113.3(4)
C26 C27 C30 108.5(4)
C29 C27 C30 110.7(4)
C26 C27 C28 107.8(3)
C29 C27 C28 106.9(4)
C30 C27 C28 109.6(4)
C27 C28 H28A 109.5
C27 C28 H28B 109.5
H28A C28 H28B 109.5
C27 C28 H28C 109.5
H28A C28 H28C 109.5
H28B C28 H28C 109.5
C27 C29 H29A 109.5
C27 C29 H29B 109.5
H29A C29 H29B 109.5
C27 C29 H29C 109.5
H29A C29 H29C 109.5
H29B C29 H29C 109.5
C27 C30 H30A 109.5
C27 C30 H30B 109.5
H30A C30 H30B 109.5
C27 C30 H30C 109.5
H30A C30 H30C 109.5
H30B C30 H30C 109.5
N5 C31 C32 111.6(3)
N5 C31 H31A 109.3
C32 C31 H31A 109.3
N5 C31 H31B 109.3
C32 C31 H31B 109.3
H31A C31 H31B 108.0
C33 C32 C31 111.3(3)
C33 C32 H32A 109.4
C31 C32 H32A 109.4
C33 C32 H32B 109.4
C31 C32 H32B 109.4
H32A C32 H32B 108.0
C32 C33 B2 117.1(4)
C32 C33 H33A 108.0
B2 C33 H33A 108.0
C32 C33 H33B 108.0
B2 C33 H33B 108.0
H33A C33 H33B 107.3
C33 B2 C34 119.0(4)
C33 B2 C38 116.8(4)
C34 B2 C38 107.1(4)
C33 B2 N9 102.1(4)
C34 B2 N9 106.2(4)
C38 B2 N9 103.8(4)
B2 N9 H9A 109.5
B2 N9 H9B 109.5
H9A N9 H9B 109.5
B2 N9 H9C 109.5
H9A N9 H9C 109.5
H9B N9 H9C 109.5
C35 C34 C41 113.4(4)
C35 C34 B2 106.1(4)
C41 C34 B2 110.8(4)
C35 C34 H34 108.8
C41 C34 H34 108.8
B2 C34 H34 108.8
C36 C35 C34 116.2(5)
C36 C35 H35A 108.2
C34 C35 H35A 108.2
C36 C35 H35B 108.2
C34 C35 H35B 108.2
H35A C35 H35B 107.4
C35 C36 C37 113.4(5)
C35 C36 H36A 108.9
C37 C36 H36A 108.9
C35 C36 H36B 108.9
C37 C36 H36B 108.9
H36A C36 H36B 107.7
C38 C37 C36 116.1(4)
C38 C37 H37A 108.3
C36 C37 H37A 108.3
C38 C37 H37B 108.3
C36 C37 H37B 108.3
H37A C37 H37B 107.4
C37 C38 C39 113.7(5)
C37 C38 B2 106.3(5)
C39 C38 B2 110.9(4)
C37 C38 H38 108.6
C39 C38 H38 108.6
B2 C38 H38 108.6
C38 C39 C40 116.0(5)
C38 C39 H39A 108.3
C40 C39 H39A 108.3
C38 C39 H39B 108.3
C40 C39 H39B 108.3
H39A C39 H39B 107.4
C41 C40 C39 115.2(4)
C41 C40 H40A 108.5
C39 C40 H40A 108.5
C41 C40 H40B 108.5
C39 C40 H40B 108.5
H40A C40 H40B 107.5
C40 C41 C34 117.1(4)
C40 C41 H41A 108.0
C34 C41 H41A 108.0
C40 C41 H41B 108.0
C34 C41 H41B 108.0
H41A C41 H41B 107.3
N1 Fe1 O2 139.94(11)
N1 Fe1 O5 141.48(10)
O2 Fe1 O5 78.53(11)
N1 Fe1 N2 73.65(12)
O2 Fe1 N2 102.46(12)
O5 Fe1 N2 105.17(13)
N1 Fe1 N4 73.81(11)
O2 Fe1 N4 102.41(11)
O5 Fe1 N4 100.07(12)
N2 Fe1 N4 147.46(11)
N1 Fe1 O4 85.53(10)
O2 Fe1 O4 134.48(11)
O5 Fe1 O4 56.22(10)
N2 Fe1 O4 86.32(11)
N4 Fe1 O4 91.02(11)
C1 N1 C5 119.7(3)
C1 N1 Fe1 120.4(3)
C5 N1 Fe1 119.9(2)
C6 N2 N3 105.9(3)
C6 N2 Fe1 115.4(3)
N3 N2 Fe1 138.8(2)
C8 N3 N2 110.7(3)
C8 N3 C13 132.5(4)
N2 N3 C13 116.8(3)
C8 N3 C13B 132.5(4)
N2 N3 C13B 116.8(3)
C24 N4 N5 105.8(3)
C24 N4 Fe1 115.0(2)
N5 N4 Fe1 139.0(3)
N4 N5 C26 111.8(3)
N4 N5 C31 117.4(3)
C26 N5 C31 130.2(3)
O3 N6 O1 123.5(4)
O3 N6 O2 120.2(4)
O1 N6 O2 116.2(3)
O6 N7 O4 123.7(4)
O6 N7 O5 120.1(4)
O4 N7 O5 116.1(3)
N6 O2 Fe1 101.1(2)
N7 O4 Fe1 89.5(2)
N7 O5 Fe1 98.1(2)

loop_
_geom_bond_atom_site_label_1
_geom_bond_atom_site_label_2
_geom_bond_distance
C1 N1 1.335(4)
C1 C2 1.393(5)
C1 C6 1.467(6)
C2 C3 1.354(6)
C2 H2 0.9500
C3 C4 1.407(6)
C3 H3 0.9500
C4 C5 1.383(5)
C4 H4 0.9500
C5 N1 1.347(5)
C5 C24 1.462(5)
C6 N2 1.322(4)
C6 C7 1.400(6)
C7 C8 1.358(7)
C7 H7 0.9500
C8 N3 1.364(5)
C8 C9 1.512(7)
C9 C10 1.524(7)
C9 C11 1.524(8)
C9 C12 1.551(9)
C10 H10A 0.9800
C10 H10B 0.9800
C10 H10C 0.9800
C11 H11A 0.9800
C11 H11B 0.9800
C11 H11C 0.9800
C12 H12A 0.9800
C12 H12B 0.9800
C12 H12C 0.9800
C13 N3 1.452(5)
C13 C14 1.540(7)
C13 H13A 0.9900
C13 H13B 0.9900
C14 C15 1.517(8)
C14 H14A 0.9900
C14 H14B 0.9900
C15 B1 1.588(10)
C15 H15A 0.9900
C15 H15B 0.9900
B1 C20 1.612(10)
B1 C16 1.618(12)
B1 N8 1.798(12)
N8 H8A 0.9100
N8 H8B 0.9100
N8 H8C 0.9100
C16 C23 1.526(9)
C16 C17 1.526(11)
C16 H16 1.0000
C17 C18 1.484(11)
C17 H17A 0.9900
C17 H17B 0.9900
C18 C19 1.548(13)
C18 H18A 0.9900
C18 H18B 0.9900
C19 C20 1.495(11)
C19 H19A 0.9900
C19 H19B 0.9900
C20 C21 1.530(10)
C20 H20 1.0000
C21 C22 1.541(12)
C21 H21A 0.9900
C21 H21B 0.9900
C22 C23 1.469(11)
C22 H22A 0.9900
C22 H22B 0.9900
C23 H23A 0.9900
C23 H23B 0.9900
C13B N3 1.452(5)
C13B C14B 1.536(15)
C13B H13C 0.9900
C13B H13D 0.9900
C14B C15B 1.540(16)
C14B H14C 0.9900
C14B H14D 0.9900
C15B B1B 1.572(15)
C15B H15C 0.9900
C15B H15D 0.9900
B1B C20B 1.607(16)
B1B C16B 1.613(16)
B1B N8B 1.792(17)
N8B H8D 0.9100
N8B H8E 0.9100
N8B H8F 0.9100
C16B C17B 1.525(17)
C16B C23B 1.559(16)
C16B H16B 1.0000
C17B C18B 1.487(17)
C17B H17C 0.9900
C17B H17D 0.9900
C18B C19B 1.536(18)
C18B H18C 0.9900
C18B H18D 0.9900
C19B C20B 1.503(18)
C19B H19C 0.9900
C19B H19D 0.9900
C20B C21B 1.520(17)
C20B H20B 1.0000
C21B C22B 1.549(18)
C21B H21C 0.9900
C21B H21D 0.9900
C22B C23B 1.502(17)
C22B H22C 0.9900
C22B H22D 0.9900
C23B H23C 0.9900
C23B H23D 0.9900
C24 N4 1.326(5)
C24 C25 1.392(6)
C25 C26 1.395(5)
C25 H25 0.9500
C26 N5 1.355(5)
C26 C27 1.514(6)
C27 C29 1.526(6)
C27 C30 1.542(6)
C27 C28 1.544(7)
C28 H28A 0.9800
C28 H28B 0.9800
C28 H28C 0.9800
C29 H29A 0.9800
C29 H29B 0.9800
C29 H29C 0.9800
C30 H30A 0.9800
C30 H30B 0.9800
C30 H30C 0.9800
C31 N5 1.468(5)
C31 C32 1.532(5)
C31 H31A 0.9900
C31 H31B 0.9900
C32 C33 1.516(5)
C32 H32A 0.9900
C32 H32B 0.9900
C33 B2 1.577(7)
C33 H33A 0.9900
C33 H33B 0.9900
B2 C34 1.598(7)
B2 C38 1.627(6)
B2 N9 1.699(8)
N9 H9A 0.9100
N9 H9B 0.9100
N9 H9C 0.9100
C34 C35 1.522(7)
C34 C41 1.551(6)
C34 H34 1.0000
C35 C36 1.511(6)
C35 H35A 0.9900
C35 H35B 0.9900
C36 C37 1.542(10)
C36 H36A 0.9900
C36 H36B 0.9900
C37 C38 1.514(10)
C37 H37A 0.9900
C37 H37B 0.9900
C38 C39 1.532(7)
C38 H38 1.0000
C39 C40 1.540(7)
C39 H39A 0.9900
C39 H39B 0.9900
C40 C41 1.519(7)
C40 H40A 0.9900
C40 H40B 0.9900
C41 H41A 0.9900
C41 H41B 0.9900
Fe1 N1 2.130(3)
Fe1 O2 2.133(2)
Fe1 O5 2.154(3)
Fe1 N2 2.210(3)
Fe1 N4 2.226(4)
Fe1 O4 2.349(3)
N2 N3 1.369(5)
N4 N5 1.353(4)
N6 O3 1.224(4)
N6 O1 1.250(4)
N6 O2 1.267(4)
N7 O6 1.228(4)
N7 O4 1.243(4)
N7 O5 1.265(4)

loop_
_geom_torsion_atom_site_label_1
_geom_torsion_atom_site_label_2
_geom_torsion_atom_site_label_3
_geom_torsion_atom_site_label_4
_geom_torsion
N1 C1 C2 C3 -0.2(5)
C6 C1 C2 C3 179.9(4)
C1 C2 C3 C4 -0.4(5)
C2 C3 C4 C5 0.3(5)
C3 C4 C5 N1 0.3(5)
C3 C4 C5 C24 177.5(3)
N1 C1 C6 N2 0.1(5)
C2 C1 C6 N2 -179.9(3)
N1 C1 C6 C7 176.3(4)
C2 C1 C6 C7 -3.7(6)
N2 C6 C7 C8 0.6(5)
C1 C6 C7 C8 -175.8(4)
C6 C7 C8 N3 -0.8(5)
C6 C7 C8 C9 176.4(5)
C7 C8 C9 C10 9.9(9)
N3 C8 C9 C10 -173.4(6)
C7 C8 C9 C11 -107.3(6)
N3 C8 C9 C11 69.5(7)
C7 C8 C9 C12 129.7(5)
N3 C8 C9 C12 -53.6(7)
N3 C13 C14 C15 173.2(5)
C13 C14 C15 B1 172.8(7)
C14 C15 B1 C20 179.7(7)
C14 C15 B1 C16 -47.3(11)
C14 C15 B1 N8 73.9(8)
C15 B1 C16 C23 161.2(7)
C20 B1 C16 C23 -61.2(9)
N8 B1 C16 C23 44.1(9)
C15 B1 C16 C17 -74.5(10)
C20 B1 C16 C17 63.1(9)
N8 B1 C16 C17 168.4(6)
C23 C16 C17 C18 65.1(11)
B1 C16 C17 C18 -56.0(11)
C16 C17 C18 C19 42.7(14)
C17 C18 C19 C20 -38.4(13)
C18 C19 C20 C21 -72.4(11)
C18 C19 C20 B1 49.3(12)
C15 B1 C20 C19 76.8(10)
C16 B1 C20 C19 -61.9(10)
N8 B1 C20 C19 -175.5(7)
C15 B1 C20 C21 -160.2(8)
C16 B1 C20 C21 61.1(9)
N8 B1 C20 C21 -52.5(8)
C19 C20 C21 C22 73.0(11)
B1 C20 C21 C22 -49.0(11)
C20 C21 C22 C23 36.5(14)
C21 C22 C23 C16 -37.0(14)
C17 C16 C23 C22 -69.1(12)
B1 C16 C23 C22 50.0(11)
N3 C13B C14B C15B -175.8(15)
C13B C14B C15B B1B -164(2)
C14B C15B B1B C20B -168(2)
C14B C15B B1B C16B -27(3)
C14B C15B B1B N8B 86(2)
C15B B1B C16B C17B -80(2)
C20B B1B C16B C17B 63(2)
N8B B1B C16B C17B 174.4(17)
C15B B1B C16B C23B 160(2)
C20B B1B C16B C23B -58(2)
N8B B1B C16B C23B 54(2)
C23B C16B C17B C18B 67(3)
B1B C16B C17B C18B -55(3)
C16B C17B C18B C19B 45(4)
C17B C18B C19B C20B -42(4)
C18B C19B C20B C21B -69(3)
C18B C19B C20B B1B 48(3)
C15B B1B C20B C19B 88(2)
C16B B1B C20B C19B -59(2)
N8B B1B C20B C19B -173.6(19)
C15B B1B C20B C21B -153(2)
C16B B1B C20B C21B 60(2)
N8B B1B C20B C21B -55(2)
C19B C20B C21B C22B 62(3)
B1B C20B C21B C22B -55(3)
C20B C21B C22B C23B 49(4)
C21B C22B C23B C16B -43(4)
C17B C16B C23B C22B -72(3)
B1B C16B C23B C22B 47(3)
N1 C5 C24 N4 -0.3(4)
C4 C5 C24 N4 -177.7(3)
N1 C5 C24 C25 174.5(4)
C4 C5 C24 C25 -2.9(6)
N4 C24 C25 C26 0.5(4)
C5 C24 C25 C26 -174.6(4)
C24 C25 C26 N5 0.1(4)
C24 C25 C26 C27 173.5(4)
N5 C26 C27 C29 -59.6(6)
C25 C26 C27 C29 128.3(4)
N5 C26 C27 C30 63.8(5)
C25 C26 C27 C30 -108.4(5)
N5 C26 C27 C28 -177.6(4)
C25 C26 C27 C28 10.3(6)
N5 C31 C32 C33 -176.4(4)
C31 C32 C33 B2 -169.6(5)
C32 C33 B2 C34 -37.9(7)
C32 C33 B2 C38 -168.9(5)
C32 C33 B2 N9 78.6(6)
C33 B2 C34 C35 -69.6(5)
C38 B2 C34 C35 65.6(5)
N9 B2 C34 C35 176.1(3)
C33 B2 C34 C41 166.9(4)
C38 B2 C34 C41 -57.9(5)
N9 B2 C34 C41 52.6(4)
C41 C34 C35 C36 65.5(6)
B2 C34 C35 C36 -56.4(5)
C34 C35 C36 C37 44.5(6)
C35 C36 C37 C38 -43.6(6)
C36 C37 C38 C39 -68.5(6)
C36 C37 C38 B2 53.8(5)
C33 B2 C38 C37 71.4(6)
C34 B2 C38 C37 -64.9(5)
N9 B2 C38 C37 -177.1(4)
C33 B2 C38 C39 -164.5(5)
C34 B2 C38 C39 59.1(6)
N9 B2 C38 C39 -53.0(6)
C37 C38 C39 C40 69.2(7)
B2 C38 C39 C40 -50.5(7)
C38 C39 C40 C41 39.1(8)
C39 C40 C41 C34 -38.5(8)
C35 C34 C41 C40 -69.6(6)
B2 C34 C41 C40 49.6(6)
C2 C1 N1 C5 0.8(5)
C6 C1 N1 C5 -179.2(3)
C2 C1 N1 Fe1 -178.7(2)
C6 C1 N1 Fe1 1.2(4)
C4 C5 N1 C1 -0.9(5)
C24 C5 N1 C1 -178.4(3)
C4 C5 N1 Fe1 178.7(2)
C24 C5 N1 Fe1 1.2(4)
C7 C6 N2 N3 -0.1(4)
C1 C6 N2 N3 176.9(3)
C7 C6 N2 Fe1 -178.2(3)
C1 C6 N2 Fe1 -1.3(4)
C7 C8 N3 N2 0.8(5)
C9 C8 N3 N2 -176.5(5)
C7 C8 N3 C13 -176.7(4)
C9 C8 N3 C13 6.0(8)
C7 C8 N3 C13B -176.7(4)
C9 C8 N3 C13B 6.0(8)
C6 N2 N3 C8 -0.4(4)
Fe1 N2 N3 C8 177.0(3)
C6 N2 N3 C13 177.5(3)
Fe1 N2 N3 C13 -5.1(5)
C6 N2 N3 C13B 177.5(3)
Fe1 N2 N3 C13B -5.1(5)
C14 C13 N3 C8 96.9(6)
C14 C13 N3 N2 -80.5(5)
C14B C13B N3 C8 84.6(15)
C14B C13B N3 N2 -92.7(15)
C25 C24 N4 N5 -0.9(4)
C5 C24 N4 N5 174.9(3)
C25 C24 N4 Fe1 -176.4(2)
C5 C24 N4 Fe1 -0.6(4)
C24 N4 N5 C26 1.0(4)
Fe1 N4 N5 C26 174.8(3)
C24 N4 N5 C31 173.3(3)
Fe1 N4 N5 C31 -12.9(5)
C25 C26 N5 N4 -0.7(4)
C27 C26 N5 N4 -174.2(3)
C25 C26 N5 C31 -171.7(3)
C27 C26 N5 C31 14.7(6)
C32 C31 N5 N4 -80.0(4)
C32 C31 N5 C26 90.6(5)
O3 N6 O2 Fe1 -172.0(3)
O1 N6 O2 Fe1 4.8(4)
O6 N7 O4 Fe1 178.2(4)
O5 N7 O4 Fe1 0.6(4)
O6 N7 O5 Fe1 -178.4(4)
O4 N7 O5 Fe1 -0.7(4)
